data_7233187
loop_
_publ_author_name
'Nail M. Shavaleev'
'Rosario Scopelliti'
'Michael Gratzel'
'Mohammad K. Nazeeruddin'
'Antonio Pertegas'
'Cristina Roldan-Carmona'
'Daniel Tordera'
'Henk J. Bolink'

_publ_section_title
;
 Pulsed-current versus constant-voltage light-emitting electrochemical
 cells with trifluoromethyl-substituted cationic iridium(III) complexes
;
_journal_name_full 'Journal of Materials Chemistry C'
_journal_page_first 2241
_journal_page_last 2248
_journal_paper_doi 10.1039/C3TC00808H
_journal_volume 1
_journal_year 2013
_chemical_formula_moiety 'C38 H26 F6 Ir N4, F6 P'
_chemical_formula_sum 'C38 H26 F12 Ir N4 P'
_chemical_formula_weight 989.80
_space_group_IT_number 43
_space_group_name_Hall 'F 2 -2d'
_space_group_name_H-M_alt 'F d d 2'
_symmetry_cell_setting orthorhombic
_symmetry_space_group_name_Hall 'F 2 -2d'
_symmetry_space_group_name_H-M 'F d d 2'
_atom_sites_solution_hydrogens geom
_atom_sites_solution_primary direct
_atom_sites_solution_secondary difmap
_cell_angle_alpha 90.00
_cell_angle_beta 90.00
_cell_angle_gamma 90.00
_cell_formula_units_Z 16
_cell_length_a 19.198(3)
_cell_length_b 68.958(10)
_cell_length_c 11.0075(12)
_cell_measurement_reflns_used 159
_cell_measurement_temperature 100(2)
_cell_measurement_theta_max 22
_cell_measurement_theta_min 3
_cell_volume 14572(3)
_computing_cell_refinement 'Dirax/lsq (Duisenberg & Schreurs, 1989-2000)'
_computing_data_collection 'Collect (Bruker AXS BV, 1997-2004)'
_computing_data_reduction 'EvalCCD (Duisenberg & Schreurs, 1990-2000)'
_computing_molecular_graphics 'Bruker SHELXTL'
_computing_publication_material 'Bruker SHELXTL'
_computing_structure_refinement 'SHELXL-97 (Sheldrick, 1997)'
_computing_structure_solution 'SHELXS-97 (Sheldrick, 1990)'
_diffrn_ambient_temperature 100(2)
_diffrn_measured_fraction_theta_full 0.998
_diffrn_measured_fraction_theta_max 0.998
_diffrn_measurement_device_type 'Bruker APEX II CCD'
_diffrn_measurement_method 'phi and omega scans'
_diffrn_radiation_monochromator graphite
_diffrn_radiation_source 'fine-focus sealed tube'
_diffrn_radiation_type MoK\a
_diffrn_radiation_wavelength 0.71073
_diffrn_reflns_av_R_equivalents 0.0248
_diffrn_reflns_av_sigmaI/netI 0.0269
_diffrn_reflns_limit_h_max 24
_diffrn_reflns_limit_h_min -24
_diffrn_reflns_limit_k_max 89
_diffrn_reflns_limit_k_min -89
_diffrn_reflns_limit_l_max 14
_diffrn_reflns_limit_l_min -14
_diffrn_reflns_number 62389
_diffrn_reflns_theta_full 27.50
_diffrn_reflns_theta_max 27.50
_diffrn_reflns_theta_min 3.18
_exptl_absorpt_coefficient_mu 3.806
_exptl_absorpt_correction_T_max 0.7456
_exptl_absorpt_correction_T_min 0.4778
_exptl_absorpt_correction_type multi-scan
_exptl_absorpt_process_details 'SADABS 2008, Bruker AXS, 2008'
_exptl_crystal_colour yellow
_exptl_crystal_density_diffrn 1.805
_exptl_crystal_density_method 'not measured'
_exptl_crystal_description prismatic
_exptl_crystal_F_000 7712
_exptl_crystal_size_max 0.34
_exptl_crystal_size_mid 0.22
_exptl_crystal_size_min 0.18
_refine_diff_density_max 0.576
_refine_diff_density_min -0.583
_refine_diff_density_rms 0.069
_refine_ls_abs_structure_details 'Flack H D (1983), Acta Cryst. A39, 876-881'
_refine_ls_abs_structure_Flack 0.021(4)
_refine_ls_extinction_method none
_refine_ls_goodness_of_fit_ref 1.124
_refine_ls_hydrogen_treatment constr
_refine_ls_matrix_type full
_refine_ls_number_parameters 506
_refine_ls_number_reflns 8011
_refine_ls_number_restraints 1
_refine_ls_restrained_S_all 1.124
_refine_ls_R_factor_all 0.0181
_refine_ls_R_factor_gt 0.0168
_refine_ls_shift/su_max 0.005
_refine_ls_shift/su_mean 0.000
_refine_ls_structure_factor_coef Fsqd
_refine_ls_weighting_details 'calc w=1/[\s^2^(Fo^2^)+(0.0056P)^2^+38.3473P] where P=(Fo^2^+2Fc^2^)/3'
_refine_ls_weighting_scheme calc
_refine_ls_wR_factor_gt 0.0359
_refine_ls_wR_factor_ref 0.0364
_reflns_number_gt 7780
_reflns_number_total 8011
_reflns_threshold_expression >2sigma(I)
_cod_data_source_file 1000002.cif
_cod_data_source_block PCOD1000002
_cod_original_cell_volume 14572(4)
_cod_database_code 7233187

loop_
_symmetry_equiv_pos_as_xyz
'x, y, z'
'-x, -y, z'
'x+1/4, -y+1/4, z+1/4'
'-x+1/4, y+1/4, z+1/4'
'x, y+1/2, z+1/2'
'-x, -y+1/2, z+1/2'
'x+1/4, -y+3/4, z+3/4'
'-x+1/4, y+3/4, z+3/4'
'x+1/2, y, z+1/2'
'-x+1/2, -y, z+1/2'
'x+3/4, -y+1/4, z+3/4'
'-x+3/4, y+1/4, z+3/4'
'x+1/2, y+1/2, z'
'-x+1/2, -y+1/2, z'
'x+3/4, -y+3/4, z+1/4'
'-x+3/4, y+3/4, z+1/4'

loop_
_atom_site_label
_atom_site_type_symbol
_atom_site_fract_x
_atom_site_fract_y
_atom_site_fract_z
_atom_site_U_iso_or_equiv
_atom_site_adp_type
_atom_site_occupancy
_atom_site_symmetry_multiplicity
_atom_site_calc_flag
_atom_site_refinement_flags
_atom_site_disorder_assembly
_atom_site_disorder_group
Ir1 Ir 0.466792(5) 0.428608(1) 0.539773(17) 0.01188(3) Uani 1 1 d . . .
F1 F 0.34212(9) 0.40615(3) 1.11687(16) 0.0293(4) Uani 1 1 d . . .
F2 F 0.44360(8) 0.39326(3) 1.13313(15) 0.0224(4) Uani 1 1 d . . .
F3 F 0.36106(9) 0.37784(2) 1.0437(2) 0.0351(4) Uani 1 1 d . . .
F4 F 0.33887(9) 0.34073(2) 0.3070(2) 0.0440(6) Uani 1 1 d . . .
F5 F 0.39557(11) 0.33191(2) 0.46522(19) 0.0371(5) Uani 1 1 d . . .
F6 F 0.44963(10) 0.33595(2) 0.2959(2) 0.0364(4) Uani 1 1 d . . .
N1 N 0.36858(11) 0.43938(3) 0.5709(2) 0.0146(5) Uani 1 1 d . . .
N2 N 0.56244(11) 0.41579(3) 0.52064(19) 0.0130(5) Uani 1 1 d . . .
N3 N 0.48484(12) 0.44285(3) 0.3699(2) 0.0148(5) Uani 1 1 d . . .
N4 N 0.51038(12) 0.45581(3) 0.5938(2) 0.0153(5) Uani 1 1 d . . .
C1 C 0.33089(15) 0.44965(4) 0.4908(3) 0.0178(6) Uani 1 1 d . . .
H1 H 0.3479 0.4511 0.4103 0.021 Uiso 1 1 calc R . .
C2 C 0.26791(14) 0.45830(4) 0.5214(3) 0.0209(6) Uani 1 1 d . . .
H2 H 0.2415 0.4651 0.4623 0.025 Uiso 1 1 calc R . .
C3 C 0.24461(15) 0.45673(4) 0.6402(3) 0.0214(6) Uani 1 1 d . . .
H3 H 0.2033 0.4632 0.6649 0.026 Uiso 1 1 calc R . .
C4 C 0.28191(15) 0.44570(4) 0.7226(3) 0.0199(6) Uani 1 1 d . . .
H4 H 0.2656 0.4443 0.8036 0.024 Uiso 1 1 calc R . .
C5 C 0.34362(14) 0.43667(4) 0.6865(3) 0.0155(6) Uani 1 1 d . . .
C6 C 0.38709(13) 0.42382(4) 0.7612(2) 0.0138(6) Uani 1 1 d . . .
C7 C 0.36772(14) 0.41709(4) 0.8769(3) 0.0160(6) Uani 1 1 d . . .
H7 H 0.3254 0.4213 0.9130 0.019 Uiso 1 1 calc R . .
C8 C 0.41086(15) 0.40424(4) 0.9376(2) 0.0152(6) Uani 1 1 d . . .
C9 C 0.47346(14) 0.39822(4) 0.8858(3) 0.0151(5) Uani 1 1 d . . .
H9 H 0.5027 0.3894 0.9280 0.018 Uiso 1 1 calc R . .
C10 C 0.49311(13) 0.40514(3) 0.7723(3) 0.0159(6) Uani 1 1 d . . .
H10 H 0.5364 0.4012 0.7386 0.019 Uiso 1 1 calc R . .
C11 C 0.45036(14) 0.41783(4) 0.7068(2) 0.0134(5) Uani 1 1 d . . .
C12 C 0.38963(13) 0.39565(4) 1.0570(3) 0.0181(6) Uani 1 1 d . . .
C13 C 0.43652(14) 0.40269(4) 0.4750(2) 0.0128(5) Uani 1 1 d . . .
C14 C 0.36916(14) 0.39607(4) 0.4484(2) 0.0158(6) Uani 1 1 d . . .
H14 H 0.3310 0.4048 0.4562 0.019 Uiso 1 1 calc R . .
C15 C 0.35668(15) 0.37715(4) 0.4109(3) 0.0180(6) Uani 1 1 d . . .
H15 H 0.3105 0.3730 0.3938 0.022 Uiso 1 1 calc R . .
C16 C 0.41171(15) 0.36425(4) 0.3983(3) 0.0163(6) Uani 1 1 d . . .
C17 C 0.47954(14) 0.37033(4) 0.4214(3) 0.0160(6) Uani 1 1 d . . .
H17 H 0.5173 0.3615 0.4119 0.019 Uiso 1 1 calc R . .
C18 C 0.49191(14) 0.38928(4) 0.4583(2) 0.0140(5) Uani 1 1 d . . .
C19 C 0.56196(14) 0.39694(4) 0.4826(2) 0.0135(5) Uani 1 1 d . . .
C20 C 0.62416(14) 0.38667(4) 0.4697(3) 0.0165(6) Uani 1 1 d . . .
H20 H 0.6236 0.3736 0.4431 0.020 Uiso 1 1 calc R . .
C21 C 0.68668(15) 0.39577(4) 0.4960(3) 0.0207(6) Uani 1 1 d . . .
H21 H 0.7294 0.3889 0.4875 0.025 Uiso 1 1 calc R . .
C22 C 0.68673(14) 0.41479(4) 0.5347(3) 0.0192(6) Uani 1 1 d . . .
H22 H 0.7292 0.4212 0.5531 0.023 Uiso 1 1 calc R . .
C23 C 0.62393(13) 0.42421(3) 0.5459(3) 0.0181(5) Uani 1 1 d . . .
H23 H 0.6240 0.4373 0.5728 0.022 Uiso 1 1 calc R . .
C24 C 0.39920(16) 0.34351(4) 0.3665(3) 0.0237(7) Uani 1 1 d . . .
C25 C 0.46996(15) 0.43618(4) 0.2596(3) 0.0203(6) Uani 1 1 d . . .
H25 H 0.4449 0.4244 0.2525 0.024 Uiso 1 1 calc R . .
C26 C 0.48970(17) 0.44582(5) 0.1542(3) 0.0252(7) Uani 1 1 d . . .
H26 H 0.4773 0.4406 0.0772 0.030 Uiso 1 1 calc R . .
C27 C 0.52700(17) 0.46282(5) 0.1605(3) 0.0231(7) Uani 1 1 d . . .
C28 C 0.54332(14) 0.47040(4) 0.2773(3) 0.0197(6) Uani 1 1 d . . .
C29 C 0.52060(15) 0.45989(4) 0.3789(3) 0.0155(6) Uani 1 1 d . . .
C30 C 0.53436(14) 0.46689(4) 0.4996(2) 0.0147(5) Uani 1 1 d . . .
C31 C 0.57294(14) 0.48413(4) 0.5174(2) 0.0165(6) Uani 1 1 d . . .
C32 C 0.59622(16) 0.49423(4) 0.4117(3) 0.0201(6) Uani 1 1 d . . .
H32 H 0.6222 0.5058 0.4215 0.024 Uiso 1 1 calc R . .
C33 C 0.58252(14) 0.48784(4) 0.2980(3) 0.0227(6) Uani 1 1 d . . .
H33 H 0.5992 0.4950 0.2304 0.027 Uiso 1 1 calc R . .
C34 C 0.58625(16) 0.49007(4) 0.6379(3) 0.0202(6) Uani 1 1 d . . .
C35 C 0.55955(17) 0.47891(4) 0.7311(3) 0.0231(6) Uani 1 1 d . . .
H35 H 0.5666 0.4828 0.8130 0.028 Uiso 1 1 calc R . .
C36 C 0.52234(17) 0.46196(5) 0.7064(3) 0.0202(7) Uani 1 1 d . . .
H36 H 0.5049 0.4546 0.7725 0.024 Uiso 1 1 calc R . .
C37 C 0.54848(18) 0.47305(5) 0.0456(4) 0.0357(8) Uani 1 1 d . . .
H37A H 0.5448 0.4641 -0.0232 0.054 Uiso 1 1 calc R . .
H37B H 0.5967 0.4775 0.0533 0.054 Uiso 1 1 calc R . .
H37C H 0.5179 0.4842 0.0319 0.054 Uiso 1 1 calc R . .
C38 C 0.62873(17) 0.50779(4) 0.6655(3) 0.0273(7) Uani 1 1 d . . .
H38A H 0.6298 0.5099 0.7536 0.041 Uiso 1 1 calc R . .
H38B H 0.6078 0.5191 0.6257 0.041 Uiso 1 1 calc R . .
H38C H 0.6763 0.5060 0.6354 0.041 Uiso 1 1 calc R . .
P1 P 0.80319(5) 0.470892(15) 0.59292(10) 0.0419(3) Uani 1 1 d . . .
F7 F 0.81355(15) 0.44837(4) 0.5877(5) 0.1266(19) Uani 1 1 d . . .
F8 F 0.87131(17) 0.47333(7) 0.5136(3) 0.1248(16) Uani 1 1 d . . .
F9 F 0.85110(14) 0.47150(3) 0.7099(2) 0.0602(7) Uani 1 1 d . . .
F10 F 0.79483(13) 0.49375(3) 0.5938(3) 0.0637(7) Uani 1 1 d . . .
F11 F 0.73705(16) 0.46908(5) 0.6738(4) 0.1210(16) Uani 1 1 d . . .
F12 F 0.7553(2) 0.47010(7) 0.4779(4) 0.170(3) Uani 1 1 d . . .

loop_
_atom_site_aniso_label
_atom_site_aniso_U_11
_atom_site_aniso_U_22
_atom_site_aniso_U_33
_atom_site_aniso_U_23
_atom_site_aniso_U_13
_atom_site_aniso_U_12
Ir1 0.01130(4) 0.00981(4) 0.01451(4) 0.00085(4) 0.00063(4) -0.00015(4)
F1 0.0211(9) 0.0463(11) 0.0206(9) 0.0083(8) 0.0085(7) 0.0118(8)
F2 0.0162(9) 0.0323(10) 0.0187(9) 0.0042(7) -0.0023(7) 0.0009(7)
F3 0.0487(11) 0.0294(9) 0.0270(9) 0.0041(10) 0.0014(11) -0.0236(8)
F4 0.0322(10) 0.0209(8) 0.0791(17) -0.0121(11) -0.0306(12) 0.0016(7)
F5 0.0511(13) 0.0163(9) 0.0440(12) 0.0056(8) 0.0001(10) -0.0042(8)
F6 0.0352(10) 0.0200(8) 0.0540(12) -0.0144(11) 0.0093(12) -0.0015(7)
N1 0.0136(11) 0.0110(10) 0.0192(13) -0.0022(8) -0.0008(9) -0.0016(8)
N2 0.0123(10) 0.0157(10) 0.0109(12) 0.0021(9) 0.0012(9) -0.0007(8)
N3 0.0154(12) 0.0126(11) 0.0165(12) -0.0003(9) 0.0007(10) 0.0007(9)
N4 0.0149(11) 0.0136(11) 0.0175(11) 0.0026(9) 0.0011(10) 0.0006(9)
C1 0.0149(14) 0.0156(13) 0.0229(14) 0.0004(11) -0.0043(12) -0.0006(11)
C2 0.0185(13) 0.0155(12) 0.0288(18) 0.0000(12) -0.0054(13) 0.0018(11)
C3 0.0146(14) 0.0142(13) 0.0354(18) -0.0013(12) -0.0003(13) 0.0033(11)
C4 0.0178(14) 0.0168(13) 0.0252(16) -0.0007(12) 0.0013(12) 0.0035(11)
C5 0.0146(14) 0.0129(12) 0.0190(14) -0.0030(11) -0.0009(11) -0.0015(10)
C6 0.0126(13) 0.0092(11) 0.0197(15) -0.0005(10) -0.0020(10) -0.0013(10)
C7 0.0130(13) 0.0147(13) 0.0203(14) -0.0036(11) 0.0014(11) 0.0001(10)
C8 0.0160(14) 0.0148(13) 0.0148(14) 0.0002(10) 0.0013(11) -0.0033(11)
C9 0.0119(13) 0.0148(13) 0.0186(14) 0.0008(11) -0.0026(11) -0.0008(10)
C10 0.0111(12) 0.0148(11) 0.0218(16) 0.0003(11) 0.0024(11) 0.0014(9)
C11 0.0128(13) 0.0110(12) 0.0166(13) -0.0004(10) 0.0002(11) -0.0026(10)
C12 0.0137(13) 0.0194(12) 0.0213(16) 0.0029(12) 0.0003(12) -0.0006(10)
C13 0.0151(13) 0.0109(12) 0.0123(13) 0.0016(10) 0.0026(11) 0.0002(10)
C14 0.0133(13) 0.0150(13) 0.0193(14) -0.0014(11) -0.0006(11) 0.0032(10)
C15 0.0141(13) 0.0185(14) 0.0214(15) 0.0007(11) -0.0033(11) -0.0041(11)
C16 0.0177(14) 0.0129(12) 0.0185(14) -0.0008(11) -0.0014(11) -0.0005(11)
C17 0.0140(14) 0.0156(13) 0.0184(14) 0.0006(11) 0.0010(11) 0.0044(10)
C18 0.0126(13) 0.0166(13) 0.0128(12) 0.0021(10) -0.0008(11) 0.0011(10)
C19 0.0147(13) 0.0136(12) 0.0122(13) 0.0020(10) 0.0001(11) -0.0006(10)
C20 0.0149(14) 0.0171(13) 0.0174(14) -0.0024(11) 0.0005(11) 0.0018(11)
C21 0.0134(14) 0.0243(15) 0.0245(15) -0.0009(12) 0.0002(12) 0.0040(11)
C22 0.0126(12) 0.0232(13) 0.0218(14) 0.0025(15) -0.0007(15) -0.0029(10)
C23 0.0163(12) 0.0170(12) 0.0209(13) 0.0011(14) 0.0027(15) -0.0006(9)
C24 0.0182(15) 0.0191(14) 0.0337(18) -0.0015(13) -0.0059(13) 0.0003(12)
C25 0.0198(15) 0.0205(14) 0.0207(15) -0.0033(11) -0.0035(11) 0.0018(11)
C26 0.0308(18) 0.0285(16) 0.0164(15) 0.0000(12) -0.0040(13) 0.0017(13)
C27 0.0263(17) 0.0267(16) 0.0162(15) 0.0040(12) 0.0014(13) 0.0030(13)
C28 0.0206(13) 0.0184(13) 0.0201(15) 0.0031(12) 0.0045(13) 0.0027(10)
C29 0.0131(14) 0.0129(14) 0.0206(16) 0.0015(12) -0.0003(12) 0.0031(11)
C30 0.0143(13) 0.0120(12) 0.0179(13) 0.0021(10) 0.0014(11) 0.0018(10)
C31 0.0185(13) 0.0118(11) 0.0194(16) 0.0006(10) 0.0003(11) -0.0002(10)
C32 0.0194(16) 0.0145(14) 0.0263(16) 0.0032(12) 0.0018(13) -0.0018(11)
C33 0.0260(14) 0.0208(13) 0.0213(14) 0.0070(15) 0.0040(15) -0.0011(11)
C34 0.0223(16) 0.0135(13) 0.0248(16) 0.0008(12) -0.0003(13) -0.0026(11)
C35 0.0348(18) 0.0184(14) 0.0163(15) -0.0019(12) -0.0013(13) -0.0069(13)
C36 0.0272(17) 0.0154(15) 0.0180(15) 0.0014(12) 0.0003(13) -0.0038(12)
C37 0.047(2) 0.0416(17) 0.0186(14) 0.0101(19) 0.005(2) -0.0061(14)
C38 0.0331(18) 0.0183(15) 0.0305(17) -0.0004(13) -0.0035(14) -0.0083(13)
P1 0.0268(5) 0.0423(5) 0.0567(6) -0.0283(5) -0.0120(4) 0.0060(4)
F7 0.0638(19) 0.0468(15) 0.269(6) -0.082(2) -0.053(3) 0.0145(14)
F8 0.073(2) 0.211(4) 0.090(3) 0.049(3) 0.031(2) 0.075(2)
F9 0.093(2) 0.0371(12) 0.0501(14) -0.0074(11) -0.0264(14) 0.0112(13)
F10 0.0581(15) 0.0500(14) 0.0830(19) 0.0161(13) -0.0138(14) 0.0054(12)
F11 0.0566(19) 0.075(2) 0.232(5) 0.045(3) 0.063(2) 0.0230(16)
F12 0.127(3) 0.216(5) 0.167(4) -0.143(4) -0.122(3) 0.102(3)

loop_
_atom_type_symbol
_atom_type_description
_atom_type_scat_dispersion_real
_atom_type_scat_dispersion_imag
_atom_type_scat_source
C C 0.0033 0.0016 'International Tables Vol C Tables 4.2.6.8 and 6.1.1.4'
H H 0.0000 0.0000 'International Tables Vol C Tables 4.2.6.8 and 6.1.1.4'
N N 0.0061 0.0033 'International Tables Vol C Tables 4.2.6.8 and 6.1.1.4'
F F 0.0171 0.0103 'International Tables Vol C Tables 4.2.6.8 and 6.1.1.4'
P P 0.1023 0.0942 'International Tables Vol C Tables 4.2.6.8 and 6.1.1.4'
Ir Ir -1.4442 7.9887 'International Tables Vol C Tables 4.2.6.8 and 6.1.1.4'

loop_
_geom_angle_atom_site_label_1
_geom_angle_atom_site_label_2
_geom_angle_atom_site_label_3
_geom_angle
_geom_angle_site_symmetry_1
_geom_angle_site_symmetry_3
C11 Ir1 C13 87.16(11) . .
C11 Ir1 N2 94.32(10) . .
C13 Ir1 N2 80.73(10) . .
C11 Ir1 N1 80.61(10) . .
C13 Ir1 N1 96.62(10) . .
N2 Ir1 N1 174.43(9) . .
C11 Ir1 N4 97.55(10) . .
C13 Ir1 N4 172.64(10) . .
N2 Ir1 N4 93.23(9) . .
N1 Ir1 N4 89.75(8) . .
C11 Ir1 N3 174.36(10) . .
C13 Ir1 N3 98.33(10) . .
N2 Ir1 N3 87.89(8) . .
N1 Ir1 N3 97.37(9) . .
N4 Ir1 N3 77.12(9) . .
C1 N1 C5 119.5(2) . .
C1 N1 Ir1 125.15(19) . .
C5 N1 Ir1 115.19(18) . .
C23 N2 C19 118.7(2) . .
C23 N2 Ir1 125.37(17) . .
C19 N2 Ir1 115.87(17) . .
C25 N3 C29 118.2(3) . .
C25 N3 Ir1 127.18(18) . .
C29 N3 Ir1 114.4(2) . .
C36 N4 C30 118.0(2) . .
C36 N4 Ir1 127.4(2) . .
C30 N4 Ir1 114.25(18) . .
N1 C1 C2 122.5(3) . .
N1 C1 H1 118.8 . .
C2 C1 H1 118.8 . .
C3 C2 C1 118.4(3) . .
C3 C2 H2 120.8 . .
C1 C2 H2 120.8 . .
C4 C3 C2 119.6(3) . .
C4 C3 H3 120.2 . .
C2 C3 H3 120.2 . .
C3 C4 C5 119.9(3) . .
C3 C4 H4 120.1 . .
C5 C4 H4 120.1 . .
N1 C5 C4 119.9(3) . .
N1 C5 C6 113.8(2) . .
C4 C5 C6 126.3(3) . .
C7 C6 C11 120.9(2) . .
C7 C6 C5 123.8(2) . .
C11 C6 C5 115.3(2) . .
C8 C7 C6 119.4(3) . .
C8 C7 H7 120.3 . .
C6 C7 H7 120.3 . .
C7 C8 C9 120.6(3) . .
C7 C8 C12 120.9(2) . .
C9 C8 C12 118.4(2) . .
C10 C9 C8 120.0(3) . .
C10 C9 H9 120.0 . .
C8 C9 H9 120.0 . .
C9 C10 C11 121.3(2) . .
C9 C10 H10 119.4 . .
C11 C10 H10 119.4 . .
C10 C11 C6 117.9(2) . .
C10 C11 Ir1 127.7(2) . .
C6 C11 Ir1 114.47(19) . .
F1 C12 F2 106.6(2) . .
F1 C12 F3 105.5(2) . .
F2 C12 F3 105.6(2) . .
F1 C12 C8 113.8(2) . .
F2 C12 C8 112.7(2) . .
F3 C12 C8 112.0(2) . .
C14 C13 C18 116.8(2) . .
C14 C13 Ir1 129.0(2) . .
C18 C13 Ir1 114.07(19) . .
C15 C14 C13 121.8(3) . .
C15 C14 H14 119.1 . .
C13 C14 H14 119.1 . .
C16 C15 C14 120.0(3) . .
C16 C15 H15 120.0 . .
C14 C15 H15 120.0 . .
C15 C16 C17 120.1(2) . .
C15 C16 C24 121.0(3) . .
C17 C16 C24 118.8(3) . .
C18 C17 C16 119.8(2) . .
C18 C17 H17 120.1 . .
C16 C17 H17 120.1 . .
C17 C18 C13 121.5(3) . .
C17 C18 C19 123.2(2) . .
C13 C18 C19 115.3(2) . .
N2 C19 C20 120.6(2) . .
N2 C19 C18 113.8(2) . .
C20 C19 C18 125.6(2) . .
C21 C20 C19 119.3(3) . .
C21 C20 H20 120.3 . .
C19 C20 H20 120.3 . .
C22 C21 C20 119.8(3) . .
C22 C21 H21 120.1 . .
C20 C21 H21 120.1 . .
C23 C22 C21 118.5(3) . .
C23 C22 H22 120.8 . .
C21 C22 H22 120.8 . .
N2 C23 C22 123.1(2) . .
N2 C23 H23 118.4 . .
C22 C23 H23 118.4 . .
F4 C24 F6 106.5(3) . .
F4 C24 F5 105.2(3) . .
F6 C24 F5 105.8(2) . .
F4 C24 C16 113.0(2) . .
F6 C24 C16 113.0(3) . .
F5 C24 C16 112.8(3) . .
N3 C25 C26 122.5(3) . .
N3 C25 H25 118.7 . .
C26 C25 H25 118.7 . .
C27 C26 C25 120.5(3) . .
C27 C26 H26 119.7 . .
C25 C26 H26 119.7 . .
C26 C27 C28 118.3(3) . .
C26 C27 C37 120.0(3) . .
C28 C27 C37 121.8(3) . .
C29 C28 C27 117.5(3) . .
C29 C28 C33 118.0(3) . .
C27 C28 C33 124.5(3) . .
N3 C29 C28 123.0(3) . .
N3 C29 C30 116.6(3) . .
C28 C29 C30 120.4(3) . .
N4 C30 C31 122.7(2) . .
N4 C30 C29 116.8(2) . .
C31 C30 C29 120.4(2) . .
C34 C31 C30 118.0(2) . .
C34 C31 C32 124.6(2) . .
C30 C31 C32 117.4(2) . .
C33 C32 C31 122.3(3) . .
C33 C32 H32 118.8 . .
C31 C32 H32 118.8 . .
C32 C33 C28 121.4(3) . .
C32 C33 H33 119.3 . .
C28 C33 H33 119.3 . .
C35 C34 C31 118.0(3) . .
C35 C34 C38 120.3(3) . .
C31 C34 C38 121.7(3) . .
C34 C35 C36 120.8(3) . .
C34 C35 H35 119.6 . .
C36 C35 H35 119.6 . .
N4 C36 C35 122.5(3) . .
N4 C36 H36 118.8 . .
C35 C36 H36 118.8 . .
C27 C37 H37A 109.5 . .
C27 C37 H37B 109.5 . .
H37A C37 H37B 109.5 . .
C27 C37 H37C 109.5 . .
H37A C37 H37C 109.5 . .
H37B C37 H37C 109.5 . .
C34 C38 H38A 109.5 . .
C34 C38 H38B 109.5 . .
H38A C38 H38B 109.5 . .
C34 C38 H38C 109.5 . .
H38A C38 H38C 109.5 . .
H38B C38 H38C 109.5 . .
F11 P1 F12 88.9(3) . .
F11 P1 F7 92.6(2) . .
F12 P1 F7 90.6(2) . .
F11 P1 F8 178.0(3) . .
F12 P1 F8 92.5(3) . .
F7 P1 F8 88.9(2) . .
F11 P1 F9 90.6(2) . .
F12 P1 F9 179.4(3) . .
F7 P1 F9 88.99(18) . .
F8 P1 F9 88.04(18) . .
F11 P1 F10 89.63(16) . .
F12 P1 F10 88.9(2) . .
F7 P1 F10 177.7(2) . .
F8 P1 F10 88.9(2) . .
F9 P1 F10 91.57(13) . .

loop_
_geom_bond_atom_site_label_1
_geom_bond_atom_site_label_2
_geom_bond_distance
_geom_bond_site_symmetry_2
Ir1 C11 2.008(3) .
Ir1 C13 2.011(3) .
Ir1 N2 2.049(2) .
Ir1 N1 2.055(2) .
Ir1 N4 2.138(2) .
Ir1 N3 2.140(2) .
F1 C12 1.338(3) .
F2 C12 1.343(3) .
F3 C12 1.353(3) .
F4 C24 1.344(3) .
F5 C24 1.352(4) .
F6 C24 1.346(4) .
N1 C1 1.342(3) .
N1 C5 1.373(3) .
N2 C23 1.345(3) .
N2 C19 1.366(3) .
N3 C25 1.330(4) .
N3 C29 1.364(4) .
N4 C36 1.330(4) .
N4 C30 1.368(3) .
C1 C2 1.389(4) .
C1 H1 0.9500 .
C2 C3 1.387(4) .
C2 H2 0.9500 .
C3 C4 1.383(4) .
C3 H3 0.9500 .
C4 C5 1.396(4) .
C4 H4 0.9500 .
C5 C6 1.468(4) .
C6 C7 1.405(4) .
C6 C11 1.416(4) .
C7 C8 1.385(4) .
C7 H7 0.9500 .
C8 C9 1.394(4) .
C8 C12 1.498(4) .
C9 C10 1.389(4) .
C9 H9 0.9500 .
C10 C11 1.400(4) .
C10 H10 0.9500 .
C13 C14 1.402(4) .
C13 C18 1.421(4) .
C14 C15 1.389(4) .
C14 H14 0.9500 .
C15 C16 1.388(4) .
C15 H15 0.9500 .
C16 C17 1.391(4) .
C16 C24 1.491(4) .
C17 C18 1.389(4) .
C17 H17 0.9500 .
C18 C19 1.469(4) .
C19 C20 1.396(4) .
C20 C21 1.385(4) .
C20 H20 0.9500 .
C21 C22 1.379(4) .
C21 H21 0.9500 .
C22 C23 1.375(4) .
C22 H22 0.9500 .
C23 H23 0.9500 .
C25 C26 1.390(4) .
C25 H25 0.9500 .
C26 C27 1.375(4) .
C26 H26 0.9500 .
C27 C28 1.423(4) .
C27 C37 1.506(5) .
C28 C29 1.402(4) .
C28 C33 1.437(4) .
C29 C30 1.439(4) .
C30 C31 1.415(4) .
C31 C34 1.411(4) .
C31 C32 1.428(4) .
C32 C33 1.352(5) .
C32 H32 0.9500 .
C33 H33 0.9500 .
C34 C35 1.381(4) .
C34 C38 1.500(4) .
C35 C36 1.396(4) .
C35 H35 0.9500 .
C36 H36 0.9500 .
C37 H37A 0.9800 .
C37 H37B 0.9800 .
C37 H37C 0.9800 .
C38 H38A 0.9800 .
C38 H38B 0.9800 .
C38 H38C 0.9800 .
P1 F11 1.556(3) .
P1 F12 1.566(3) .
P1 F7 1.567(3) .
P1 F8 1.581(3) .
P1 F9 1.583(2) .
P1 F10 1.584(3) .

loop_
_geom_torsion_atom_site_label_1
_geom_torsion_atom_site_label_2
_geom_torsion_atom_site_label_3
_geom_torsion_atom_site_label_4
_geom_torsion
_geom_torsion_site_symmetry_1
_geom_torsion_site_symmetry_2
_geom_torsion_site_symmetry_3
_geom_torsion_site_symmetry_4
C11 Ir1 N1 C1 -177.0(2) . . . .
C13 Ir1 N1 C1 -91.0(2) . . . .
N4 Ir1 N1 C1 85.3(2) . . . .
N3 Ir1 N1 C1 8.4(2) . . . .
C11 Ir1 N1 C5 7.68(18) . . . .
C13 Ir1 N1 C5 93.68(19) . . . .
N4 Ir1 N1 C5 -90.01(19) . . . .
N3 Ir1 N1 C5 -166.99(18) . . . .
C11 Ir1 N2 C23 -94.6(2) . . . .
C13 Ir1 N2 C23 179.0(3) . . . .
N4 Ir1 N2 C23 3.3(2) . . . .
N3 Ir1 N2 C23 80.2(2) . . . .
C11 Ir1 N2 C19 83.28(19) . . . .
C13 Ir1 N2 C19 -3.12(19) . . . .
N4 Ir1 N2 C19 -178.89(18) . . . .
N3 Ir1 N2 C19 -101.92(19) . . . .
C13 Ir1 N3 C25 7.6(3) . . . .
N2 Ir1 N3 C25 88.0(2) . . . .
N1 Ir1 N3 C25 -90.2(2) . . . .
N4 Ir1 N3 C25 -178.2(3) . . . .
C13 Ir1 N3 C29 -166.7(2) . . . .
N2 Ir1 N3 C29 -86.4(2) . . . .
N1 Ir1 N3 C29 95.4(2) . . . .
N4 Ir1 N3 C29 7.38(19) . . . .
C11 Ir1 N4 C36 1.6(3) . . . .
N2 Ir1 N4 C36 -93.2(3) . . . .
N1 Ir1 N4 C36 82.1(3) . . . .
N3 Ir1 N4 C36 179.7(3) . . . .
C11 Ir1 N4 C30 174.56(19) . . . .
N2 Ir1 N4 C30 79.77(19) . . . .
N1 Ir1 N4 C30 -104.94(19) . . . .
N3 Ir1 N4 C30 -7.32(18) . . . .
C5 N1 C1 C2 2.2(4) . . . .
Ir1 N1 C1 C2 -173.0(2) . . . .
N1 C1 C2 C3 2.1(4) . . . .
C1 C2 C3 C4 -4.0(4) . . . .
C2 C3 C4 C5 1.7(4) . . . .
C1 N1 C5 C4 -4.5(4) . . . .
Ir1 N1 C5 C4 171.1(2) . . . .
C1 N1 C5 C6 175.1(2) . . . .
Ir1 N1 C5 C6 -9.3(3) . . . .
C3 C4 C5 N1 2.6(4) . . . .
C3 C4 C5 C6 -176.9(3) . . . .
N1 C5 C6 C7 -172.0(2) . . . .
C4 C5 C6 C7 7.5(4) . . . .
N1 C5 C6 C11 5.7(3) . . . .
C4 C5 C6 C11 -174.8(3) . . . .
C11 C6 C7 C8 -0.7(4) . . . .
C5 C6 C7 C8 176.8(3) . . . .
C6 C7 C8 C9 0.9(4) . . . .
C6 C7 C8 C12 -175.6(2) . . . .
C7 C8 C9 C10 0.1(4) . . . .
C12 C8 C9 C10 176.8(2) . . . .
C8 C9 C10 C11 -1.4(4) . . . .
C9 C10 C11 C6 1.6(4) . . . .
C9 C10 C11 Ir1 -177.2(2) . . . .
C7 C6 C11 C10 -0.5(4) . . . .
C5 C6 C11 C10 -178.3(2) . . . .
C7 C6 C11 Ir1 178.49(19) . . . .
C5 C6 C11 Ir1 0.7(3) . . . .
C13 Ir1 C11 C10 77.3(2) . . . .
N2 Ir1 C11 C10 -3.1(2) . . . .
N1 Ir1 C11 C10 174.5(3) . . . .
N4 Ir1 C11 C10 -97.0(2) . . . .
C13 Ir1 C11 C6 -101.6(2) . . . .
N2 Ir1 C11 C6 177.97(19) . . . .
N1 Ir1 C11 C6 -4.36(18) . . . .
N4 Ir1 C11 C6 84.1(2) . . . .
C7 C8 C12 F1 -22.9(4) . . . .
C9 C8 C12 F1 160.5(2) . . . .
C7 C8 C12 F2 -144.4(2) . . . .
C9 C8 C12 F2 39.0(3) . . . .
C7 C8 C12 F3 96.8(3) . . . .
C9 C8 C12 F3 -79.9(3) . . . .
C11 Ir1 C13 C14 86.8(3) . . . .
N2 Ir1 C13 C14 -178.3(3) . . . .
N1 Ir1 C13 C14 6.6(3) . . . .
N3 Ir1 C13 C14 -91.9(3) . . . .
C11 Ir1 C13 C18 -91.0(2) . . . .
N2 Ir1 C13 C18 3.88(19) . . . .
N1 Ir1 C13 C18 -171.17(19) . . . .
N3 Ir1 C13 C18 90.3(2) . . . .
C18 C13 C14 C15 1.8(4) . . . .
Ir1 C13 C14 C15 -175.9(2) . . . .
C13 C14 C15 C16 -0.3(4) . . . .
C14 C15 C16 C17 -1.0(4) . . . .
C14 C15 C16 C24 175.8(3) . . . .
C15 C16 C17 C18 0.7(4) . . . .
C24 C16 C17 C18 -176.1(3) . . . .
C16 C17 C18 C13 0.9(4) . . . .
C16 C17 C18 C19 -179.0(3) . . . .
C14 C13 C18 C17 -2.1(4) . . . .
Ir1 C13 C18 C17 175.9(2) . . . .
C14 C13 C18 C19 177.8(2) . . . .
Ir1 C13 C18 C19 -4.2(3) . . . .
C23 N2 C19 C20 -0.3(4) . . . .
Ir1 N2 C19 C20 -178.26(19) . . . .
C23 N2 C19 C18 179.7(3) . . . .
Ir1 N2 C19 C18 1.7(3) . . . .
C17 C18 C19 N2 -178.5(2) . . . .
C13 C18 C19 N2 1.6(3) . . . .
C17 C18 C19 C20 1.5(4) . . . .
C13 C18 C19 C20 -178.4(3) . . . .
N2 C19 C20 C21 0.0(4) . . . .
C18 C19 C20 C21 -179.9(3) . . . .
C19 C20 C21 C22 0.1(4) . . . .
C20 C21 C22 C23 0.0(5) . . . .
C19 N2 C23 C22 0.4(5) . . . .
Ir1 N2 C23 C22 178.2(3) . . . .
C21 C22 C23 N2 -0.2(5) . . . .
C15 C16 C24 F4 24.8(4) . . . .
C17 C16 C24 F4 -158.4(3) . . . .
C15 C16 C24 F6 145.7(3) . . . .
C17 C16 C24 F6 -37.5(4) . . . .
C15 C16 C24 F5 -94.4(3) . . . .
C17 C16 C24 F5 82.4(3) . . . .
C29 N3 C25 C26 0.3(4) . . . .
Ir1 N3 C25 C26 -173.9(2) . . . .
N3 C25 C26 C27 1.0(5) . . . .
C25 C26 C27 C28 -1.4(5) . . . .
C25 C26 C27 C37 179.6(3) . . . .
C26 C27 C28 C29 0.5(4) . . . .
C37 C27 C28 C29 179.5(3) . . . .
C26 C27 C28 C33 179.2(3) . . . .
C37 C27 C28 C33 -1.7(5) . . . .
C25 N3 C29 C28 -1.2(4) . . . .
Ir1 N3 C29 C28 173.7(2) . . . .
C25 N3 C29 C30 178.6(3) . . . .
Ir1 N3 C29 C30 -6.5(3) . . . .
C27 C28 C29 N3 0.8(4) . . . .
C33 C28 C29 N3 -178.0(3) . . . .
C27 C28 C29 C30 -179.0(3) . . . .
C33 C28 C29 C30 2.2(4) . . . .
C36 N4 C30 C31 2.1(4) . . . .
Ir1 N4 C30 C31 -171.6(2) . . . .
C36 N4 C30 C29 -179.9(2) . . . .
Ir1 N4 C30 C29 6.4(3) . . . .
N3 C29 C30 N4 0.1(4) . . . .
C28 C29 C30 N4 179.9(3) . . . .
N3 C29 C30 C31 178.1(2) . . . .
C28 C29 C30 C31 -2.1(4) . . . .
N4 C30 C31 C34 -0.6(4) . . . .
C29 C30 C31 C34 -178.5(3) . . . .
N4 C30 C31 C32 178.8(3) . . . .
C29 C30 C31 C32 0.9(4) . . . .
C34 C31 C32 C33 179.5(3) . . . .
C30 C31 C32 C33 0.0(4) . . . .
C31 C32 C33 C28 0.1(4) . . . .
C29 C28 C33 C32 -1.2(4) . . . .
C27 C28 C33 C32 -180.0(3) . . . .
C30 C31 C34 C35 -1.3(4) . . . .
C32 C31 C34 C35 179.2(3) . . . .
C30 C31 C34 C38 177.9(3) . . . .
C32 C31 C34 C38 -1.5(5) . . . .
C31 C34 C35 C36 1.9(5) . . . .
C38 C34 C35 C36 -177.4(3) . . . .
C30 N4 C36 C35 -1.6(4) . . . .
Ir1 N4 C36 C35 171.2(2) . . . .
C34 C35 C36 N4 -0.4(5) . . . .
